data_7251022
loop_
_publ_author_name
'Wu, Ziyan'
'Fang, Guodong'
'Li, Xindi'
'Wu, Yuhao'
'Li, Jinshan'
'Feng, Yan'
'Xie, Jialin'
'Zhou, Xueqing'
'Wen, Zhenchang'
'Jia, Chunman'

_publ_section_title
;
 Different paths lead to the same destination: a highly efficient
 TMSOTf/HFIP catalytic system for large-scale synthesis of
 fluoroalkyl-containing 4,4&#x2032;-methylenedianiline (MDA) monomers
;
_journal_issue 43
_journal_name_full 'Green Chemistry'
_journal_page_first 13751
_journal_page_last 13761
_journal_paper_doi 10.1039/D5GC03637B
_journal_volume 27
_journal_year 2025
_chemical_formula_moiety 'C16 H18 F2 N2'
_chemical_formula_sum 'C16 H18 F2 N2'
_chemical_formula_weight 276.32
_space_group_crystal_system monoclinic
_space_group_IT_number 14
_space_group_name_Hall '-P 2ybc'
_space_group_name_H-M_alt 'P 1 21/c 1'
_atom_sites_solution_hydrogens mixed
_atom_sites_solution_primary dual
_audit_creation_date 2024-10-22
_audit_creation_method
;
Olex2 1.5
(compiled 2021.08.20 svn.r13c46975 for OlexSys, GUI svn.r6396)
;
_audit_update_record
;
2025-06-17 deposited with the CCDC.	2025-10-02 downloaded from the CCDC.
;
_cell_angle_alpha 90
_cell_angle_beta 93.2280(10)
_cell_angle_gamma 90
_cell_formula_units_Z 4
_cell_length_a 12.3495(2)
_cell_length_b 7.30540(10)
_cell_length_c 15.1869(2)
_cell_measurement_reflns_used 7193
_cell_measurement_temperature 100.00(10)
_cell_measurement_theta_max 76.9740
_cell_measurement_theta_min 3.5960
_cell_volume 1367.96(3)
_computing_molecular_graphics 'Olex2 1.5 (Dolomanov et al., 2009)'
_computing_publication_material 'Olex2 1.5 (Dolomanov et al., 2009)'
_computing_structure_refinement 'SHELXL 2018/3 (Sheldrick, 2015)'
_computing_structure_solution 'SHELXT 2014/5 (Sheldrick, 2014)'
_diffrn_ambient_temperature 100.00(10)
_diffrn_measured_fraction_theta_full 0.999
_diffrn_measured_fraction_theta_max 0.956
_diffrn_measurement_device_type 'Bruker APEX-II CCD'
_diffrn_measurement_method '\f and \w scans'
_diffrn_radiation_monochromator graphite
_diffrn_radiation_type CuK\a
_diffrn_radiation_wavelength 1.54178
_diffrn_reflns_av_R_equivalents 0.0223
_diffrn_reflns_av_unetI/netI 0.0207
_diffrn_reflns_Laue_measured_fraction_full 0.999
_diffrn_reflns_Laue_measured_fraction_max 0.956
_diffrn_reflns_limit_h_max 15
_diffrn_reflns_limit_h_min -15
_diffrn_reflns_limit_k_max 8
_diffrn_reflns_limit_k_min -9
_diffrn_reflns_limit_l_max 13
_diffrn_reflns_limit_l_min -19
_diffrn_reflns_number 9633
_diffrn_reflns_point_group_measured_fraction_full 0.999
_diffrn_reflns_point_group_measured_fraction_max 0.956
_diffrn_reflns_theta_full 67.679
_diffrn_reflns_theta_max 77.355
_diffrn_reflns_theta_min 3.585
_diffrn_standards_number 0
_exptl_absorpt_coefficient_mu 0.816
_exptl_absorpt_correction_T_max 1.00000
_exptl_absorpt_correction_T_min 0.84303
_exptl_absorpt_correction_type multi-scan
_exptl_crystal_colour colourless
_exptl_crystal_colour_primary colourless
_exptl_crystal_density_diffrn 1.342
_exptl_crystal_description block
_exptl_crystal_F_000 584
_exptl_crystal_size_max 0.2
_exptl_crystal_size_mid 0.1
_exptl_crystal_size_min 0.1
_refine_diff_density_max 0.257
_refine_diff_density_min -0.321
_refine_diff_density_rms 0.061
_refine_ls_extinction_method none
_refine_ls_goodness_of_fit_ref 1.017
_refine_ls_hydrogen_treatment mixed
_refine_ls_matrix_type full
_refine_ls_number_parameters 199
_refine_ls_number_reflns 2780
_refine_ls_number_restraints 0
_refine_ls_restrained_S_all 1.017
_refine_ls_R_factor_all 0.0407
_refine_ls_R_factor_gt 0.0379
_refine_ls_shift/su_max 0.000
_refine_ls_shift/su_mean 0.000
_refine_ls_structure_factor_coef Fsqd
_refine_ls_weighting_details 'w=1/[\s^2^(Fo^2^)+(0.0593P)^2^+0.5424P] where P=(Fo^2^+2Fc^2^)/3'
_refine_ls_weighting_scheme calc
_refine_ls_wR_factor_gt 0.1008
_refine_ls_wR_factor_ref 0.1034
_reflns_Friedel_coverage 0.000
_reflns_number_gt 2549
_reflns_number_total 2780
_reflns_threshold_expression 'I > 2\s(I)'
_cod_data_source_file d5gc03637b2.cif
_cod_data_source_block wzy-1
_cod_depositor_comments 'Adding full bibliography for 7251021--7251022.cif.'
_cod_database_code 7251022
_shelx_shelxl_version_number 2018/3
_shelx_space_group_comment
;
The symmetry employed for this shelxl refinement is uniquely defined
by the following loop, which should always be used as a source of
symmetry information in preference to the above space-group names.
They are only intended as comments.
;
_shelx_estimated_absorpt_t_max 0.923
_shelx_estimated_absorpt_t_min 0.854
_olex2_refinement_description
;
1. Fixed Uiso
 At 1.2 times of:
  All C(H) groups
 At 1.5 times of:
  All C(H,H,H) groups
2.a Ternary CH refined with riding coordinates:
 C8(H8), C9(H9)
2.b Aromatic/amide H refined with riding coordinates:
 C6(H6), C11(H11), C12(H12), C3(H3), C14(H14), C5(H5)
2.c Idealised Me refined as rotating group:
 C1(H1C,H1D,H1E), C16(H16A,H16B,H16C)
;
_olex2_submission_special_instructions 'No special instructions were received'

loop_
_space_group_symop_operation_xyz
'x, y, z'
'-x, y+1/2, -z+1/2'
'-x, -y, -z'
'x, -y-1/2, z-1/2'

loop_
_atom_site_label
_atom_site_type_symbol
_atom_site_fract_x
_atom_site_fract_y
_atom_site_fract_z
_atom_site_U_iso_or_equiv
_atom_site_adp_type
_atom_site_occupancy
_atom_site_site_symmetry_order
_atom_site_calc_flag
_atom_site_refinement_flags_posn
_atom_site_refinement_flags_adp
_atom_site_refinement_flags_occupancy
_atom_site_disorder_assembly
_atom_site_disorder_group
F2 F 0.84641(6) 0.19425(10) 0.48562(5) 0.02449(19) Uani 1 1 d . . . . .
F1 F 0.68096(6) 0.10846(10) 0.50825(5) 0.02370(19) Uani 1 1 d . . . . .
N1 N 0.26874(9) 0.43012(17) 0.27230(8) 0.0252(3) Uani 1 1 d . . . . .
N2 N 1.00615(10) 0.63368(17) 0.17845(8) 0.0251(3) Uani 1 1 d . . . . .
C10 C 0.78140(9) 0.46331(16) 0.36046(7) 0.0160(2) Uani 1 1 d . . . . .
C7 C 0.58615(9) 0.38825(16) 0.38944(7) 0.0160(2) Uani 1 1 d . . . . .
C15 C 0.86747(9) 0.58026(16) 0.38724(8) 0.0179(3) Uani 1 1 d . . . . .
C6 C 0.53515(10) 0.23906(17) 0.34759(8) 0.0182(3) Uani 1 1 d . . . . .
H6 H 0.573576 0.126865 0.344163 0.022 Uiso 1 1 calc R U . . .
C2 C 0.52787(9) 0.55281(16) 0.39470(7) 0.0163(2) Uani 1 1 d . . . . .
C11 C 0.76948(9) 0.41480(16) 0.27151(8) 0.0164(2) Uani 1 1 d . . . . .
H11 H 0.710291 0.338880 0.252374 0.020 Uiso 1 1 calc R U . . .
C4 C 0.37146(10) 0.41217(17) 0.31569(8) 0.0187(3) Uani 1 1 d . . . . .
C12 C 0.84085(9) 0.47334(16) 0.21006(8) 0.0182(2) Uani 1 1 d . . . . .
H12 H 0.829906 0.438350 0.149973 0.022 Uiso 1 1 calc R U . . .
C13 C 0.92899(9) 0.58406(16) 0.23690(8) 0.0185(3) Uani 1 1 d . . . . .
C3 C 0.42141(9) 0.56083(16) 0.35897(7) 0.0176(2) Uani 1 1 d . . . . .
H3 H 0.381613 0.671182 0.364288 0.021 Uiso 1 1 calc R U . . .
C8 C 0.70414(9) 0.38100(16) 0.42483(7) 0.0165(2) Uani 1 1 d . . . . .
H8 H 0.710540 0.454317 0.480487 0.020 Uiso 1 1 calc R U . . .
C14 C 0.93957(10) 0.63775(17) 0.32562(8) 0.0193(3) Uani 1 1 d . . . . .
H14 H 0.997874 0.715967 0.344304 0.023 Uiso 1 1 calc R U . . .
C5 C 0.42976(10) 0.24962(17) 0.31073(8) 0.0196(3) Uani 1 1 d . . . . .
H5 H 0.397448 0.145904 0.282127 0.023 Uiso 1 1 calc R U . . .
C1 C 0.57872(10) 0.72316(16) 0.43497(8) 0.0190(3) Uani 1 1 d . . . . .
H1C H 0.604500 0.697851 0.495961 0.029 Uiso 1 1 calc R U . . .
H1D H 0.524734 0.821545 0.434258 0.029 Uiso 1 1 calc R U . . .
H1E H 0.639971 0.760786 0.400847 0.029 Uiso 1 1 calc R U . . .
C9 C 0.74240(9) 0.18744(17) 0.44635(8) 0.0192(3) Uani 1 1 d . . . . .
H9 H 0.740952 0.110988 0.391676 0.023 Uiso 1 1 calc R U . . .
C16 C 0.88356(10) 0.64873(19) 0.48110(8) 0.0247(3) Uani 1 1 d . . . . .
H16A H 0.818596 0.714978 0.497264 0.037 Uiso 1 1 calc R U . . .
H16B H 0.946279 0.731040 0.485837 0.037 Uiso 1 1 calc R U . . .
H16C H 0.896231 0.544503 0.520982 0.037 Uiso 1 1 calc R U . . .
H2A H 0.9866(15) 0.623(2) 0.1201(13) 0.036(5) Uiso 1 1 d . . . . .
H2B H 1.0440(16) 0.729(3) 0.1926(12) 0.043(5) Uiso 1 1 d . . . . .
H1A H 0.2340(16) 0.329(3) 0.2611(12) 0.044(5) Uiso 1 1 d . . . . .
H1B H 0.2264(15) 0.514(3) 0.2945(12) 0.040(5) Uiso 1 1 d . . . . .

loop_
_atom_site_aniso_label
_atom_site_aniso_U_11
_atom_site_aniso_U_22
_atom_site_aniso_U_33
_atom_site_aniso_U_23
_atom_site_aniso_U_13
_atom_site_aniso_U_12
F2 0.0180(4) 0.0288(4) 0.0262(4) 0.0054(3) -0.0032(3) 0.0017(3)
F1 0.0239(4) 0.0240(4) 0.0235(4) 0.0061(3) 0.0045(3) -0.0019(3)
N1 0.0183(5) 0.0258(6) 0.0308(6) 0.0009(5) -0.0040(4) -0.0030(5)
N2 0.0256(6) 0.0264(6) 0.0238(6) 0.0014(4) 0.0064(4) -0.0060(5)
C10 0.0137(5) 0.0167(5) 0.0178(6) 0.0004(4) 0.0009(4) 0.0014(4)
C7 0.0150(5) 0.0197(6) 0.0135(5) 0.0007(4) 0.0028(4) -0.0017(4)
C15 0.0162(5) 0.0182(6) 0.0190(6) -0.0012(4) -0.0007(4) 0.0001(4)
C6 0.0184(6) 0.0190(6) 0.0175(5) -0.0014(4) 0.0034(4) -0.0006(4)
C2 0.0180(5) 0.0183(6) 0.0130(5) 0.0008(4) 0.0034(4) -0.0022(4)
C11 0.0145(5) 0.0155(5) 0.0189(6) -0.0009(4) -0.0012(4) 0.0007(4)
C4 0.0170(5) 0.0235(6) 0.0157(5) 0.0035(4) 0.0016(4) -0.0029(5)
C12 0.0189(5) 0.0194(6) 0.0162(5) -0.0009(4) 0.0005(4) 0.0025(5)
C13 0.0172(5) 0.0169(6) 0.0216(6) 0.0030(4) 0.0034(4) 0.0025(4)
C3 0.0183(6) 0.0180(6) 0.0166(5) 0.0026(4) 0.0033(4) 0.0002(4)
C8 0.0159(5) 0.0184(6) 0.0152(5) -0.0013(4) 0.0009(4) -0.0018(4)
C14 0.0161(5) 0.0183(6) 0.0234(6) -0.0004(5) -0.0002(5) -0.0029(4)
C5 0.0198(6) 0.0211(6) 0.0178(6) -0.0027(4) 0.0016(4) -0.0050(5)
C1 0.0194(6) 0.0172(6) 0.0206(6) -0.0008(4) 0.0027(5) -0.0018(4)
C9 0.0161(6) 0.0229(6) 0.0186(6) 0.0027(5) 0.0006(4) -0.0011(5)
C16 0.0214(6) 0.0317(7) 0.0208(6) -0.0070(5) 0.0000(5) -0.0075(5)

loop_
_atom_type_symbol
_atom_type_description
_atom_type_scat_dispersion_real
_atom_type_scat_dispersion_imag
_atom_type_scat_source
C C 0.0181 0.0091 'International Tables Vol C Tables 4.2.6.8 and 6.1.1.4'
H H 0.0000 0.0000 'International Tables Vol C Tables 4.2.6.8 and 6.1.1.4'
F F 0.0727 0.0534 'International Tables Vol C Tables 4.2.6.8 and 6.1.1.4'
N N 0.0311 0.0180 'International Tables Vol C Tables 4.2.6.8 and 6.1.1.4'

loop_
_geom_angle_atom_site_label_1
_geom_angle_atom_site_label_2
_geom_angle_atom_site_label_3
_geom_angle
_geom_angle_site_symmetry_1
_geom_angle_site_symmetry_3
_geom_angle_publ_flag
C4 N1 H1A 115.8(13) . . ?
C4 N1 H1B 115.1(12) . . ?
H1A N1 H1B 111.8(17) . . ?
C13 N2 H2A 116.6(11) . . ?
C13 N2 H2B 115.9(13) . . ?
H2A N2 H2B 115.0(17) . . ?
C15 C10 C8 122.92(10) . . ?
C11 C10 C15 118.10(10) . . ?
C11 C10 C8 118.93(10) . . ?
C6 C7 C2 118.35(11) . . ?
C6 C7 C8 122.12(11) . . ?
C2 C7 C8 119.45(10) . . ?
C10 C15 C16 122.04(11) . . ?
C14 C15 C10 119.37(10) . . ?
C14 C15 C16 118.58(11) . . ?
C7 C6 H6 119.0 . . ?
C5 C6 C7 121.95(11) . . ?
C5 C6 H6 119.0 . . ?
C7 C2 C1 121.73(10) . . ?
C3 C2 C7 119.22(11) . . ?
C3 C2 C1 119.01(11) . . ?
C10 C11 H11 118.8 . . ?
C12 C11 C10 122.44(11) . . ?
C12 C11 H11 118.8 . . ?
C3 C4 N1 120.86(11) . . ?
C5 C4 N1 120.72(11) . . ?
C5 C4 C3 118.22(11) . . ?
C11 C12 H12 120.1 . . ?
C11 C12 C13 119.74(11) . . ?
C13 C12 H12 120.1 . . ?
N2 C13 C12 121.09(11) . . ?
N2 C13 C14 120.78(11) . . ?
C12 C13 C14 118.09(11) . . ?
C2 C3 C4 122.18(11) . . ?
C2 C3 H3 118.9 . . ?
C4 C3 H3 118.9 . . ?
C10 C8 H8 107.9 . . ?
C7 C8 C10 112.30(9) . . ?
C7 C8 H8 107.9 . . ?
C9 C8 C10 107.81(9) . . ?
C9 C8 C7 112.78(9) . . ?
C9 C8 H8 107.9 . . ?
C15 C14 C13 122.20(11) . . ?
C15 C14 H14 118.9 . . ?
C13 C14 H14 118.9 . . ?
C6 C5 C4 120.05(11) . . ?
C6 C5 H5 120.0 . . ?
C4 C5 H5 120.0 . . ?
C2 C1 H1C 109.5 . . ?
C2 C1 H1D 109.5 . . ?
C2 C1 H1E 109.5 . . ?
H1C C1 H1D 109.5 . . ?
H1C C1 H1E 109.5 . . ?
H1D C1 H1E 109.5 . . ?
F2 C9 C8 109.16(9) . . ?
F2 C9 H9 110.5 . . ?
F1 C9 F2 104.82(9) . . ?
F1 C9 C8 111.23(10) . . ?
F1 C9 H9 110.5 . . ?
C8 C9 H9 110.5 . . ?
C15 C16 H16A 109.5 . . ?
C15 C16 H16B 109.5 . . ?
C15 C16 H16C 109.5 . . ?
H16A C16 H16B 109.5 . . ?
H16A C16 H16C 109.5 . . ?
H16B C16 H16C 109.5 . . ?

loop_
_geom_bond_atom_site_label_1
_geom_bond_atom_site_label_2
_geom_bond_distance
_geom_bond_site_symmetry_2
_geom_bond_publ_flag
F2 C9 1.3863(13) . ?
F1 C9 1.3685(14) . ?
N1 C4 1.4023(16) . ?
N1 H1A 0.87(2) . ?
N1 H1B 0.89(2) . ?
N2 C13 1.3867(16) . ?
N2 H2A 0.908(19) . ?
N2 H2B 0.86(2) . ?
C10 C15 1.4059(16) . ?
C10 C11 1.3963(16) . ?
C10 C8 1.5274(16) . ?
C7 C6 1.3941(17) . ?
C7 C2 1.4058(16) . ?
C7 C8 1.5253(15) . ?
C15 C14 1.3924(17) . ?
C15 C16 1.5131(16) . ?
C6 H6 0.9500 . ?
C6 C5 1.3897(17) . ?
C2 C3 1.3949(16) . ?
C2 C1 1.5079(16) . ?
C11 H11 0.9500 . ?
C11 C12 1.3867(17) . ?
C4 C3 1.3951(17) . ?
C4 C5 1.3930(18) . ?
C12 H12 0.9500 . ?
C12 C13 1.3982(17) . ?
C13 C14 1.4023(17) . ?
C3 H3 0.9500 . ?
C8 H8 1.0000 . ?
C8 C9 1.5205(17) . ?
C14 H14 0.9500 . ?
C5 H5 0.9500 . ?
C1 H1C 0.9800 . ?
C1 H1D 0.9800 . ?
C1 H1E 0.9800 . ?
C9 H9 1.0000 . ?
C16 H16A 0.9800 . ?
C16 H16B 0.9800 . ?
C16 H16C 0.9800 . ?

loop_
_geom_torsion_atom_site_label_1
_geom_torsion_atom_site_label_2
_geom_torsion_atom_site_label_3
_geom_torsion_atom_site_label_4
_geom_torsion
_geom_torsion_site_symmetry_1
_geom_torsion_site_symmetry_2
_geom_torsion_site_symmetry_3
_geom_torsion_site_symmetry_4
_geom_torsion_publ_flag
N1 C4 C3 C2 -173.12(11) . . . . ?
N1 C4 C5 C6 174.41(11) . . . . ?
N2 C13 C14 C15 -175.68(11) . . . . ?
C10 C15 C14 C13 0.50(18) . . . . ?
C10 C11 C12 C13 0.47(18) . . . . ?
C10 C8 C9 F2 60.98(11) . . . . ?
C10 C8 C9 F1 176.17(9) . . . . ?
C7 C6 C5 C4 -0.62(18) . . . . ?
C7 C2 C3 C4 -1.91(17) . . . . ?
C7 C8 C9 F2 -174.46(9) . . . . ?
C7 C8 C9 F1 -59.27(12) . . . . ?
C15 C10 C11 C12 1.90(17) . . . . ?
C15 C10 C8 C7 136.82(11) . . . . ?
C15 C10 C8 C9 -98.34(13) . . . . ?
C6 C7 C2 C3 0.64(16) . . . . ?
C6 C7 C2 C1 -177.04(10) . . . . ?
C6 C7 C8 C10 97.09(13) . . . . ?
C6 C7 C8 C9 -24.98(15) . . . . ?
C2 C7 C6 C5 0.59(17) . . . . ?
C2 C7 C8 C10 -79.52(13) . . . . ?
C2 C7 C8 C9 158.42(10) . . . . ?
C11 C10 C15 C14 -2.35(17) . . . . ?
C11 C10 C15 C16 176.65(11) . . . . ?
C11 C10 C8 C7 -46.02(14) . . . . ?
C11 C10 C8 C9 78.82(12) . . . . ?
C11 C12 C13 N2 175.21(11) . . . . ?
C11 C12 C13 C14 -2.32(17) . . . . ?
C12 C13 C14 C15 1.86(18) . . . . ?
C3 C4 C5 C6 -0.60(17) . . . . ?
C8 C10 C15 C14 174.83(11) . . . . ?
C8 C10 C15 C16 -6.16(18) . . . . ?
C8 C10 C11 C12 -175.39(10) . . . . ?
C8 C7 C6 C5 -176.05(11) . . . . ?
C8 C7 C2 C3 177.38(10) . . . . ?
C8 C7 C2 C1 -0.31(16) . . . . ?
C5 C4 C3 C2 1.87(17) . . . . ?
C1 C2 C3 C4 175.84(11) . . . . ?
C16 C15 C14 C13 -178.53(11) . . . . ?
